data_4338779
loop_
_publ_author_name
'Aluthge, Dinesh C.'
'Yan, Ellen X.'
'Ahn, Jun Myun'
'Mehrkhodavandi, Parisa'

_publ_section_title
;
 Role of Aggregation in the Synthesis and Polymerization Activity of
 SalBinap Indium Alkoxide Complexes.
;
_journal_issue 13
_journal_name_full 'Inorganic chemistry'
_journal_page_first 6828
_journal_page_last 6836
_journal_paper_doi 10.1021/ic500647j
_journal_volume 53
_journal_year 2014
_chemical_formula_sum 'C50 H54 Cl In N2 O2'
_chemical_formula_weight 865.22
_chemical_name_systematic
;
 ?
;
_space_group_crystal_system triclinic
_space_group_IT_number 2
_space_group_name_Hall '-P 1'
_space_group_name_H-M_alt 'P -1'
_symmetry_space_group_name_Hall '-P 1'
_symmetry_space_group_name_H-M 'P -1'
_atom_sites_solution_hydrogens geom
_audit_creation_method SHELXL-2012
_cell_angle_alpha 90.069(2)
_cell_angle_beta 94.251(2)
_cell_angle_gamma 114.538(2)
_cell_formula_units_Z 4
_cell_length_a 14.6190(16)
_cell_length_b 16.2907(17)
_cell_length_c 23.505(2)
_cell_measurement_reflns_used 120510
_cell_measurement_temperature 90(1)
_cell_measurement_theta_max 0.7458
_cell_measurement_theta_min 0.5886
_cell_volume 5075.1(9)
_computing_structure_refinement 'SHELXL-2012 (Sheldrick, 2012)'
_diffrn_ambient_temperature 90(1)
_diffrn_measured_fraction_theta_full 0.987
_diffrn_measured_fraction_theta_max 0.966
_diffrn_radiation_type MoK\a
_diffrn_radiation_wavelength 0.71073
_diffrn_reflns_av_unetI/netI 0.0587
_diffrn_reflns_Laue_measured_fraction_full 0.987
_diffrn_reflns_Laue_measured_fraction_max 0.966
_diffrn_reflns_limit_h_max 19
_diffrn_reflns_limit_h_min -20
_diffrn_reflns_limit_k_max 22
_diffrn_reflns_limit_k_min -22
_diffrn_reflns_limit_l_max 32
_diffrn_reflns_limit_l_min 0
_diffrn_reflns_number 35576
_diffrn_reflns_point_group_measured_fraction_full 0.987
_diffrn_reflns_point_group_measured_fraction_max 0.966
_diffrn_reflns_theta_full 25.242
_diffrn_reflns_theta_max 29.208
_diffrn_reflns_theta_min 1.375
_exptl_absorpt_coefficient_mu 0.553
_exptl_absorpt_correction_T_max 0.8378
_exptl_absorpt_correction_T_min 0.6612
_exptl_absorpt_correction_type multi-scan
_exptl_absorpt_process_details 'TWINABS (Sheldrick, 2008)'
_exptl_crystal_colour yellow
_exptl_crystal_density_diffrn 1.132
_exptl_crystal_description spherical
_exptl_crystal_F_000 1800
_exptl_crystal_size_max 0.420
_exptl_crystal_size_mid 0.410
_exptl_crystal_size_min 0.320
_refine_diff_density_max 1.539
_refine_diff_density_min -1.745
_refine_diff_density_rms 0.112
_refine_ls_extinction_method none
_refine_ls_goodness_of_fit_ref 1.042
_refine_ls_hydrogen_treatment constr
_refine_ls_matrix_type full
_refine_ls_number_parameters 1065
_refine_ls_number_reflns 35576
_refine_ls_number_restraints 1749
_refine_ls_restrained_S_all 1.021
_refine_ls_R_factor_all 0.0770
_refine_ls_R_factor_gt 0.0525
_refine_ls_shift/su_max 0.001
_refine_ls_shift/su_mean 0.000
_refine_ls_structure_factor_coef Fsqd
_refine_ls_weighting_details
;
 w=1/[\s^2^(Fo^2^)+(0.0567P)^2^+9.6634P]
 where P=(Fo^2^+2Fc^2^)/3
;
_refine_ls_weighting_scheme calc
_refine_ls_wR_factor_gt 0.1194
_refine_ls_wR_factor_ref 0.1321
_reflns_Friedel_coverage 0.000
_reflns_number_gt 27956
_reflns_number_total 35576
_reflns_threshold_expression 'I > 2\s(I)'
_cod_data_source_file ic500647j_si_002.cif
_cod_data_source_block shelx
_cod_depositor_comments 'Adding full bibliography for 4338777--4338780.cif.'
_cod_original_cell_volume 5075.2(9)
_cod_database_code 4338779
_shelx_space_group_comment
;
The symmetry employed for this shelxl refinement is uniquely defined
by the following loop, which should always be used as a source of
symmetry information in preference to the above space-group names.
They are only intended as comments.
;
_shelx_estimated_absorpt_t_min 0.801
_shelx_estimated_absorpt_t_max 0.843
_shelxl_version_number 2012-9

loop_
_space_group_symop_operation_xyz
'x, y, z'
'-x, -y, -z'

loop_
_atom_site_label
_atom_site_type_symbol
_atom_site_fract_x
_atom_site_fract_y
_atom_site_fract_z
_atom_site_U_iso_or_equiv
_atom_site_adp_type
_atom_site_occupancy
_atom_site_site_symmetry_order
_atom_site_calc_flag
_atom_site_refinement_flags_posn
_atom_site_refinement_flags_adp
_atom_site_refinement_flags_occupancy
_atom_site_disorder_assembly
_atom_site_disorder_group
In1 In 0.37792(2) 0.39733(2) 0.35328(2) 0.01401(7) Uani 1 1 d . U . . .
In2 In 0.37305(2) 0.88807(2) 0.13686(2) 0.01572(7) Uani 1 1 d . U . . .
Cl1 Cl 0.44072(9) 0.55324(7) 0.38048(5) 0.0238(2) Uani 1 1 d . U . . .
Cl2 Cl 0.42448(9) 1.04315(7) 0.11804(6) 0.0277(3) Uani 1 1 d . U . . .
O1 O 0.2651(2) 0.3031(2) 0.39501(14) 0.0202(7) Uani 1 1 d . U . . .
O2 O 0.2745(2) 0.3956(2) 0.28797(13) 0.0180(6) Uani 1 1 d . U . . .
O4 O 0.2635(2) 0.79389(19) 0.08224(13) 0.0183(6) Uani 1 1 d . U . . .
O3 O 0.2634(2) 0.8696(2) 0.19228(14) 0.0288(8) Uani 1 1 d . U . . .
N4 N 0.4810(3) 0.8701(2) 0.08250(16) 0.0133(7) Uani 1 1 d . U . . .
N1 N 0.4818(2) 0.3726(2) 0.41760(16) 0.0137(7) Uani 1 1 d . U . . .
N3 N 0.4532(3) 0.8603(2) 0.21196(16) 0.0144(7) Uani 1 1 d . U . . .
N2 N 0.4525(3) 0.3629(2) 0.28554(16) 0.0144(7) Uani 1 1 d . U . . .
C1 C 0.4548(3) 0.3389(3) 0.46646(19) 0.0146(8) Uani 1 1 d . U . . .
H62 H 0.5065 0.3478 0.4947 0.017 Uiso 1 1 calc R U . . .
C93 C 0.5839(3) 0.9295(2) 0.09845(19) 0.0128(8) Uani 1 1 d . U . . .
C3 C 0.5860(3) 0.4291(3) 0.41180(19) 0.0135(8) Uani 1 1 d . U . . .
C97 C 0.1724(3) 0.7188(2) -0.00370(19) 0.0146(8) Uani 1 1 d . U . . .
C94 C 0.4564(3) 0.8369(3) 0.03091(19) 0.0148(8) Uani 1 1 d . U . . .
H00H H 0.5097 0.8475 0.0084 0.018 Uiso 1 1 calc R U . . .
C23 C 0.2644(3) 0.2736(3) 0.44748(19) 0.0145(8) Uani 1 1 d . U . . .
C85 C 0.7319(3) 0.9831(2) 0.16598(19) 0.0133(8) Uani 1 1 d . U . . .
C28 C 0.1694(3) 0.2231(3) 0.46933(19) 0.0151(8) Uani 1 1 d . U . . .
C11 C 0.7325(3) 0.4779(3) 0.3583(2) 0.0171(9) Uani 1 1 d . U . . .
C38 C 0.3799(3) 0.4282(2) 0.21032(19) 0.0124(8) Uani 1 1 d . U . . .
C37 C 0.2964(3) 0.4289(3) 0.23735(19) 0.0150(8) Uani 1 1 d . U . . .
C96 C 0.2659(3) 0.7682(3) 0.02931(19) 0.0136(8) Uani 1 1 d . U . . .
C42 C 0.2341(3) 0.4644(3) 0.20717(19) 0.0185(8) Uani 1 1 d . U . . .
C39 C 0.3982(3) 0.4606(2) 0.15447(19) 0.0147(8) Uani 1 1 d . U . . .
H00Q H 0.4523 0.4582 0.1372 0.018 Uiso 1 1 calc R U . . .
C2 C 0.4428(3) 0.3863(2) 0.23355(19) 0.0137(8) Uani 1 1 d . U . . .
H00R H 0.4817 0.3743 0.2080 0.016 Uiso 1 1 calc R U . . .
C95 C 0.3572(3) 0.7857(3) 0.00381(19) 0.0125(8) Uani 1 1 d . U . . .
C99 C 0.2662(3) 0.7004(3) -0.0829(2) 0.0154(8) Uani 1 1 d . U . . .
C76 C 0.5187(3) 0.6672(3) 0.2383(2) 0.0200(9) Uani 1 1 d . U . . .
H00U H 0.4950 0.6147 0.2588 0.024 Uiso 1 1 calc R U . . .
C40 C 0.3384(3) 0.4955(2) 0.12502(19) 0.0146(8) Uani 1 1 d . U . . .
C14 C 0.5035(3) 0.3045(3) 0.29417(19) 0.0147(8) Uani 1 1 d . U . . .
C77 C 0.6038(3) 0.6880(3) 0.20711(19) 0.0162(9) Uani 1 1 d . U . . .
C90 C 0.7779(3) 1.0604(3) 0.13260(19) 0.0151(8) Uani 1 1 d . U . . .
C74 C 0.5078(3) 0.8050(3) 0.20896(18) 0.0127(8) Uani 1 1 d . U . . .
C13 C 0.5860(3) 0.3258(3) 0.33252(19) 0.0156(8) Uani 1 1 d . U . . .
C86 C 0.7860(3) 0.9773(3) 0.21737(19) 0.0170(9) Uani 1 1 d . U . . .
H011 H 0.7575 0.9276 0.2400 0.020 Uiso 1 1 calc R U . . .
C24 C 0.3532(3) 0.2887(3) 0.48201(19) 0.0147(8) Uani 1 1 d . U . . .
C15 C 0.4629(3) 0.2223(3) 0.2611(2) 0.0202(9) Uani 1 1 d . U . . .
H013 H 0.4050 0.2084 0.2367 0.024 Uiso 1 1 calc R U . . .
C26 C 0.2574(3) 0.2020(3) 0.55833(19) 0.0150(8) Uani 1 1 d . U . . .
C91 C 0.7258(3) 1.0694(3) 0.0818(2) 0.0185(9) Uani 1 1 d . U . . .
H015 H 0.7566 1.1187 0.0593 0.022 Uiso 1 1 calc R U . . .
C12 C 0.6332(3) 0.4128(3) 0.3676(2) 0.0144(8) Uani 1 1 d . U . . .
C6 C 0.7808(3) 0.5540(3) 0.3962(2) 0.0190(9) Uani 1 1 d . U . . .
C4 C 0.6339(3) 0.5052(3) 0.4495(2) 0.0189(9) Uani 1 1 d . U . . .
H018 H 0.6000 0.5141 0.4792 0.023 Uiso 1 1 calc R U . . .
C27 C 0.1707(3) 0.1895(3) 0.52364(19) 0.0170(8) Uani 1 1 d . U . . .
H019 H 0.1088 0.1561 0.5380 0.020 Uiso 1 1 calc R U . . .
C84 C 0.6335(3) 0.9155(2) 0.14750(19) 0.0103(7) Uani 1 1 d . U . . .
C22 C 0.6315(3) 0.2622(3) 0.3385(2) 0.0204(9) Uani 1 1 d . U . . .
C25 C 0.3478(3) 0.2539(3) 0.53730(19) 0.0167(9) Uani 1 1 d . U . . .
H01C H 0.4073 0.2666 0.5600 0.020 Uiso 1 1 calc R U . . .
C73 C 0.4402(3) 0.8836(3) 0.2631(2) 0.0191(9) Uani 1 1 d . U . . .
H01D H 0.4825 0.8774 0.2928 0.023 Uiso 1 1 calc R U . . .
C100 C 0.3546(3) 0.7520(3) -0.05179(19) 0.0140(8) Uani 1 1 d . U . . .
H01E H 0.4152 0.7652 -0.0679 0.017 Uiso 1 1 calc R U . . .
C82 C 0.6395(3) 0.7681(2) 0.17533(19) 0.0143(8) Uani 1 1 d . U . . .
C105 C 0.0716(3) 0.7029(3) 0.0201(2) 0.0205(9) Uani 1 1 d . U . . .
C17 C 0.5926(4) 0.1822(3) 0.3030(2) 0.0247(10) Uani 1 1 d . U . . .
C47 C 0.3605(3) 0.5309(3) 0.06504(19) 0.0166(8) Uani 1 1 d . U . . .
C98 C 0.1759(3) 0.6858(3) -0.05782(19) 0.0165(8) Uani 1 1 d . U . . .
H01J H 0.1151 0.6519 -0.0788 0.020 Uiso 1 1 calc R U . . .
C92 C 0.6312(3) 1.0068(3) 0.0653(2) 0.0165(9) Uani 1 1 d . U . . .
H01K H 0.5972 1.0145 0.0321 0.020 Uiso 1 1 calc R U . . .
C87 C 0.8793(3) 1.0433(3) 0.2343(2) 0.0222(9) Uani 1 1 d . U . . .
H01L H 0.9128 1.0381 0.2684 0.027 Uiso 1 1 calc R U . . .
C83 C 0.5911(3) 0.8287(2) 0.17772(18) 0.0119(8) Uani 1 1 d . U . . .
C75 C 0.4707(3) 0.7231(3) 0.23878(19) 0.0169(9) Uani 1 1 d . U . . .
H01N H 0.4135 0.7078 0.2587 0.020 Uiso 1 1 calc R U . . .
C101 C 0.2603(3) 0.6582(3) -0.1419(2) 0.0196(9) Uani 1 1 d . U . . .
C5 C 0.7297(3) 0.5653(3) 0.4421(2) 0.0197(9) Uani 1 1 d . U . . .
H01P H 0.7619 0.6144 0.4676 0.024 Uiso 1 1 calc R U . . .
C10 C 0.7851(3) 0.4692(3) 0.3120(2) 0.0265(11) Uani 1 1 d . U . . .
H01Q H 0.7549 0.4198 0.2866 0.032 Uiso 1 1 calc R U . . .
C110 C 0.3697(4) 0.9170(3) 0.2791(2) 0.0216(9) Uani 1 1 d . U . . .
C89 C 0.8755(3) 1.1269(3) 0.1513(2) 0.0226(10) Uani 1 1 d . U . . .
H01S H 0.9060 1.1770 0.1293 0.027 Uiso 1 1 calc R U . . .
C33 C 0.2511(3) 0.1633(3) 0.61830(19) 0.0206(9) Uani 1 1 d . U . . .
C29 C 0.0706(3) 0.2078(3) 0.4342(2) 0.0192(9) Uani 1 1 d . U . . .
C41 C 0.2588(3) 0.4974(3) 0.15323(19) 0.0191(9) Uani 1 1 d . U . . .
H01V H 0.2190 0.5228 0.1345 0.023 Uiso 1 1 calc R U . . .
C43 C 0.1426(3) 0.4662(3) 0.2343(2) 0.0277(10) Uani 1 1 d . U . . .
C16 C 0.5074(4) 0.1638(3) 0.2647(2) 0.0241(10) Uani 1 1 d . U . . .
H01X H 0.4813 0.1113 0.2418 0.029 Uiso 1 1 calc R U . . .
C81 C 0.7212(3) 0.7850(3) 0.1421(2) 0.0221(10) Uani 1 1 d . U . . .
H01Y H 0.7445 0.8364 0.1205 0.027 Uiso 1 1 calc R U . . .
C106 C 0.0683(3) 0.7935(3) 0.0356(2) 0.0242(10) Uani 1 1 d . U . . .
H56A H 0.1195 0.8242 0.0657 0.036 Uiso 1 1 calc R U . . .
H56B H 0.0032 0.7825 0.0480 0.036 Uiso 1 1 calc R U . . .
H56C H 0.0801 0.8302 0.0027 0.036 Uiso 1 1 calc R U . . .
C78 C 0.6542(4) 0.6301(3) 0.2061(2) 0.0271(11) Uani 1 1 d . U . . .
H020 H 0.6324 0.5784 0.2275 0.033 Uiso 1 1 calc R U . . .
C31 C 0.0680(4) 0.2995(3) 0.4209(2) 0.0323(12) Uani 1 1 d . U . . .
H44A H 0.0689 0.3304 0.4559 0.048 Uiso 1 1 calc R U . . .
H44B H 0.0076 0.2898 0.3973 0.048 Uiso 1 1 calc R U . . .
H44C H 0.1259 0.3355 0.4012 0.048 Uiso 1 1 calc R U . . .
C88 C 0.9250(3) 1.1183(3) 0.2010(2) 0.0269(10) Uani 1 1 d . U . . .
H022 H 0.9888 1.1623 0.2127 0.032 Uiso 1 1 calc R U . . .
C111 C 0.3864(4) 0.9547(3) 0.3356(2) 0.0268(11) Uani 1 1 d . U . . .
H023 H 0.4457 0.9637 0.3574 0.032 Uiso 1 1 calc R U . . .
C72 C 0.3643(4) 0.4572(3) 0.0257(2) 0.0274(11) Uani 1 1 d . U . . .
H02B H 0.4174 0.4408 0.0402 0.041 Uiso 1 1 calc R U . . .
H02C H 0.3770 0.4796 -0.0120 0.041 Uiso 1 1 calc R U . . .
H02D H 0.3010 0.4051 0.0243 0.041 Uiso 1 1 calc R U . . .
C21 C 0.7144(4) 0.2769(3) 0.3794(3) 0.0333(13) Uani 1 1 d . U . . .
H025 H 0.7393 0.3277 0.4038 0.040 Uiso 1 1 calc R U . . .
C104 C 0.2133(4) 0.7017(3) -0.1860(2) 0.0286(11) Uani 1 1 d . U . . .
H58A H 0.1510 0.6990 -0.1736 0.043 Uiso 1 1 calc R U . . .
H58B H 0.2005 0.6698 -0.2222 0.043 Uiso 1 1 calc R U . . .
H58C H 0.2590 0.7636 -0.1899 0.043 Uiso 1 1 calc R U . . .
C32 C -0.0222(3) 0.1538(3) 0.4670(2) 0.0268(10) Uani 1 1 d . U . . .
H43A H -0.0209 0.0975 0.4778 0.040 Uiso 1 1 calc R U . . .
H43B H -0.0826 0.1425 0.4431 0.040 Uiso 1 1 calc R U . . .
H43C H -0.0208 0.1879 0.5007 0.040 Uiso 1 1 calc R U . . .
C71 C 0.2784(3) 0.5577(3) 0.0384(2) 0.0235(10) Uani 1 1 d . U . . .
H02F H 0.2143 0.5065 0.0369 0.035 Uiso 1 1 calc R U . . .
H02G H 0.2935 0.5776 0.0004 0.035 Uiso 1 1 calc R U . . .
H02H H 0.2761 0.6057 0.0610 0.035 Uiso 1 1 calc R U . . .
C109 C 0.2799(4) 0.9023(3) 0.2453(2) 0.0265(10) Uani 1 1 d . U . . .
C79 C 0.7337(4) 0.6493(3) 0.1742(3) 0.0341(12) Uani 1 1 d . U . . .
H02A H 0.7665 0.6111 0.1743 0.041 Uiso 1 1 calc R U . . .
C7 C 0.8791(3) 0.6183(3) 0.3868(2) 0.0268(10) Uani 1 1 d . U . . .
H02I H 0.9109 0.6684 0.4116 0.032 Uiso 1 1 calc R U . . .
C30 C 0.0608(3) 0.1545(3) 0.3785(2) 0.0296(10) Uani 1 1 d . U . . .
H45A H 0.1170 0.1873 0.3567 0.044 Uiso 1 1 calc R U . . .
H45B H -0.0008 0.1460 0.3567 0.044 Uiso 1 1 calc R U . . .
H45C H 0.0602 0.0967 0.3872 0.044 Uiso 1 1 calc R U . . .
C70 C 0.4620(3) 0.6139(3) 0.0678(2) 0.0254(10) Uani 1 1 d . U . . .
H02J H 0.4596 0.6597 0.0927 0.038 Uiso 1 1 calc R U . . .
H02K H 0.4749 0.6369 0.0303 0.038 Uiso 1 1 calc R U . . .
H02L H 0.5148 0.5972 0.0822 0.038 Uiso 1 1 calc R U . . .
C80 C 0.7671(4) 0.7265(3) 0.1409(2) 0.0307(12) Uani 1 1 d . U . . .
H02E H 0.8203 0.7380 0.1182 0.037 Uiso 1 1 calc R U . . .
C112 C 0.3165(5) 0.9780(3) 0.3584(2) 0.0344(12) Uani 1 1 d . U . . .
C45 C 0.0690(4) 0.3695(4) 0.2446(2) 0.0388(13) Uani 1 1 d . U . . .
H46A H 0.0446 0.3365 0.2088 0.058 Uiso 1 1 calc R U . . .
H46B H 0.0133 0.3702 0.2634 0.058 Uiso 1 1 calc R U . . .
H46C H 0.1030 0.3409 0.2682 0.058 Uiso 1 1 calc R U . . .
C44 C 0.1762(4) 0.5236(4) 0.2903(2) 0.0357(12) Uani 1 1 d . U . . .
H47A H 0.2087 0.4975 0.3169 0.053 Uiso 1 1 calc R U . . .
H47B H 0.1183 0.5252 0.3062 0.053 Uiso 1 1 calc R U . . .
H47C H 0.2226 0.5839 0.2828 0.053 Uiso 1 1 calc R U . . .
C9 C 0.8795(4) 0.5329(4) 0.3043(2) 0.0378(13) Uani 1 1 d . U . . .
H02M H 0.9125 0.5264 0.2734 0.045 Uiso 1 1 calc R U . . .
C108 C -0.0179(3) 0.6527(3) -0.0230(2) 0.0329(12) Uani 1 1 d . U . . .
H57A H -0.0093 0.6853 -0.0576 0.049 Uiso 1 1 calc R U . . .
H57B H -0.0789 0.6477 -0.0075 0.049 Uiso 1 1 calc R U . . .
H57C H -0.0219 0.5934 -0.0309 0.049 Uiso 1 1 calc R U . . .
C102 C 0.1944(4) 0.5562(3) -0.1417(2) 0.0324(12) Uani 1 1 d . U . . .
H60A H 0.2240 0.5290 -0.1142 0.049 Uiso 1 1 calc R U . . .
H60B H 0.1898 0.5298 -0.1789 0.049 Uiso 1 1 calc R U . . .
H60C H 0.1281 0.5461 -0.1318 0.049 Uiso 1 1 calc R U . . .
C103 C 0.3647(4) 0.6725(4) -0.1580(2) 0.0353(13) Uani 1 1 d . U . . .
H59A H 0.4073 0.7360 -0.1574 0.053 Uiso 1 1 calc R U . . .
H59B H 0.3594 0.6470 -0.1955 0.053 Uiso 1 1 calc R U . . .
H59C H 0.3933 0.6435 -0.1311 0.053 Uiso 1 1 calc R U . . .
C18 C 0.6412(4) 0.1229(3) 0.3072(3) 0.0351(13) Uani 1 1 d . U . . .
H02N H 0.6178 0.0718 0.2830 0.042 Uiso 1 1 calc R U . . .
C107 C 0.0580(4) 0.6459(3) 0.0741(2) 0.0314(11) Uani 1 1 d . U . . .
H55A H 0.0586 0.5888 0.0644 0.047 Uiso 1 1 calc R U . . .
H55B H -0.0051 0.6359 0.0888 0.047 Uiso 1 1 calc R U . . .
H55C H 0.1122 0.6775 0.1025 0.047 Uiso 1 1 calc R U . . .
C114 C 0.2032(4) 0.9194(4) 0.2703(2) 0.0364(12) Uani 1 1 d . U . . .
C113 C 0.2265(5) 0.9588(4) 0.3250(2) 0.0406(13) Uani 1 1 d . U . . .
H02P H 0.1783 0.9734 0.3406 0.049 Uiso 1 1 calc R U . . .
C34 C 0.3510(4) 0.1591(4) 0.6401(3) 0.0430(15) Uani 1 1 d . U . . .
H41A H 0.3669 0.1225 0.6140 0.064 Uiso 1 1 calc R U . . .
H41B H 0.3442 0.1332 0.6771 0.064 Uiso 1 1 calc R U . . .
H41C H 0.4041 0.2190 0.6428 0.064 Uiso 1 1 calc R U . . .
C115 C 0.0991(5) 0.8944(5) 0.2366(3) 0.0528(16) Uani 1 1 d . U . . .
C20 C 0.7574(4) 0.2166(4) 0.3828(3) 0.0458(17) Uani 1 1 d . U . . .
H02S H 0.8111 0.2266 0.4098 0.055 Uiso 1 1 calc R U . . .
C8 C 0.9277(4) 0.6077(4) 0.3419(2) 0.0374(13) Uani 1 1 d . U . . .
H02T H 0.9924 0.6499 0.3363 0.045 Uiso 1 1 calc R U . . .
C19 C 0.7212(5) 0.1392(4) 0.3458(3) 0.0505(18) Uani 1 1 d . U . . .
H02U H 0.7522 0.0995 0.3478 0.061 Uiso 1 1 calc R U . . .
C46 C 0.0853(4) 0.5069(4) 0.1940(2) 0.0430(14) Uani 1 1 d . U . . .
H48A H 0.1280 0.5690 0.1881 0.064 Uiso 1 1 calc R U . . .
H48B H 0.0257 0.5029 0.2107 0.064 Uiso 1 1 calc R U . . .
H48C H 0.0665 0.4739 0.1580 0.064 Uiso 1 1 calc R U . . .
C02W C 0.3377(5) 1.0240(4) 0.4188(3) 0.0452(14) Uani 1 1 d . U . . .
C35 C 0.1700(4) 0.0676(3) 0.6168(3) 0.0484(16) Uani 1 1 d . U . . .
H40A H 0.1051 0.0683 0.6082 0.073 Uiso 1 1 calc R U . . .
H40B H 0.1717 0.0416 0.6533 0.073 Uiso 1 1 calc R U . . .
H40C H 0.1818 0.0323 0.5879 0.073 Uiso 1 1 calc R U . . .
C36 C 0.2299(5) 0.2226(4) 0.6597(2) 0.0445(15) Uani 1 1 d . U . . .
H42A H 0.2822 0.2828 0.6601 0.067 Uiso 1 1 calc R U . . .
H42B H 0.2281 0.1992 0.6973 0.067 Uiso 1 1 calc R U . . .
H42C H 0.1660 0.2237 0.6482 0.067 Uiso 1 1 calc R U . . .
C118 C 0.1135(6) 0.9544(6) 0.1847(3) 0.068(2) Uani 1 1 d . U . . .
H53A H 0.1470 1.0167 0.1972 0.102 Uiso 1 1 calc R U . . .
H53B H 0.0489 0.9432 0.1656 0.102 Uiso 1 1 calc R U . . .
H53C H 0.1537 0.9408 0.1590 0.102 Uiso 1 1 calc R U . . .
C116 C 0.0521(5) 0.7946(5) 0.2189(3) 0.0632(18) Uani 1 1 d . U . . .
H54A H 0.0918 0.7835 0.1916 0.095 Uiso 1 1 calc R U . . .
H54B H -0.0153 0.7780 0.2020 0.095 Uiso 1 1 calc R U . . .
H54C H 0.0502 0.7593 0.2518 0.095 Uiso 1 1 calc R U . . .
C50 C 0.2532(7) 1.0414(7) 0.4395(4) 0.051(3) Uani 0.708(9) 1 d . U P A 1
H50A H 0.2429 1.0860 0.4165 0.076 Uiso 0.708(9) 1 calc R U P A 1
H50B H 0.2696 1.0630 0.4786 0.076 Uiso 0.708(9) 1 calc R U P A 1
H50C H 0.1927 0.9865 0.4367 0.076 Uiso 0.708(9) 1 calc R U P A 1
C117 C 0.0262(6) 0.9120(7) 0.2746(3) 0.085(3) Uani 1 1 d . U . . .
H52A H 0.0232 0.8815 0.3098 0.128 Uiso 1 1 calc R U . . .
H52B H -0.0400 0.8896 0.2550 0.128 Uiso 1 1 calc R U . . .
H52C H 0.0502 0.9756 0.2825 0.128 Uiso 1 1 calc R U . . .
C49 C 0.3632(11) 0.9645(8) 0.4641(4) 0.067(3) Uani 0.708(9) 1 d . U P A 1
H49A H 0.3096 0.9049 0.4622 0.100 Uiso 0.708(9) 1 calc R U P A 1
H49B H 0.3706 0.9911 0.5016 0.100 Uiso 0.708(9) 1 calc R U P A 1
H49C H 0.4251 0.9611 0.4562 0.100 Uiso 0.708(9) 1 calc R U P A 1
C51 C 0.4361(8) 1.1148(6) 0.4225(4) 0.057(3) Uani 0.708(9) 1 d . U P A 1
H51A H 0.4927 1.1024 0.4146 0.085 Uiso 0.708(9) 1 calc R U P A 1
H51B H 0.4473 1.1420 0.4601 0.085 Uiso 0.708(9) 1 calc R U P A 1
H51C H 0.4283 1.1553 0.3949 0.085 Uiso 0.708(9) 1 calc R U P A 1
C63 C 0.420(2) 1.0274(19) 0.4455(10) 0.062(6) Uani 0.292(9) 1 d . U P A 2
H63A H 0.4285 0.9740 0.4360 0.093 Uiso 0.292(9) 1 calc R U P A 2
H63B H 0.4153 1.0311 0.4859 0.093 Uiso 0.292(9) 1 calc R U P A 2
H63C H 0.4759 1.0797 0.4344 0.093 Uiso 0.292(9) 1 calc R U P A 2
C65 C 0.238(2) 0.964(2) 0.4511(11) 0.077(7) Uani 0.292(9) 1 d . U P A 2
H65A H 0.1790 0.9555 0.4269 0.115 Uiso 0.292(9) 1 calc R U P A 2
H65B H 0.2387 0.9950 0.4860 0.115 Uiso 0.292(9) 1 calc R U P A 2
H65C H 0.2385 0.9066 0.4594 0.115 Uiso 0.292(9) 1 calc R U P A 2
C64 C 0.328(2) 1.1167(17) 0.3996(12) 0.077(7) Uani 0.292(9) 1 d . U P A 2
H64A H 0.3632 1.1381 0.3659 0.116 Uiso 0.292(9) 1 calc R U P A 2
H64B H 0.3575 1.1618 0.4299 0.116 Uiso 0.292(9) 1 calc R U P A 2
H64C H 0.2583 1.1047 0.3917 0.116 Uiso 0.292(9) 1 calc R U P A 2

loop_
_atom_site_aniso_label
_atom_site_aniso_U_11
_atom_site_aniso_U_22
_atom_site_aniso_U_33
_atom_site_aniso_U_23
_atom_site_aniso_U_13
_atom_site_aniso_U_12
In1 0.01416(13) 0.01653(13) 0.01182(17) 0.00257(12) 0.00198(12) 0.00670(10)
In2 0.01741(14) 0.02023(14) 0.01258(17) 0.00203(12) 0.00235(12) 0.01070(11)
Cl1 0.0275(5) 0.0163(5) 0.0275(7) -0.0026(4) -0.0026(5) 0.0099(4)
Cl2 0.0372(6) 0.0172(5) 0.0327(7) 0.0006(4) 0.0019(5) 0.0155(5)
O1 0.0115(13) 0.0255(15) 0.0159(17) 0.0078(13) 0.0006(12) 0.0000(11)
O2 0.0101(13) 0.0318(16) 0.0123(15) 0.0050(12) 0.0030(11) 0.0086(12)
O4 0.0175(14) 0.0220(15) 0.0156(17) 0.0037(12) 0.0058(12) 0.0076(12)
O3 0.0251(16) 0.051(2) 0.0181(18) 0.0054(15) 0.0062(13) 0.0233(16)
N4 0.0128(15) 0.0154(16) 0.0113(18) 0.0033(13) 0.0011(13) 0.0053(13)
N1 0.0116(15) 0.0146(15) 0.0138(19) 0.0013(13) -0.0004(13) 0.0045(13)
N3 0.0130(16) 0.0187(17) 0.0118(19) 0.0032(14) 0.0023(14) 0.0068(13)
N2 0.0153(16) 0.0139(16) 0.0169(19) 0.0011(13) -0.0002(14) 0.0092(13)
C1 0.0121(18) 0.0178(19) 0.015(2) 0.0012(16) 0.0000(16) 0.0079(15)
C93 0.0121(16) 0.0107(16) 0.016(2) 0.0015(15) 0.0046(15) 0.0048(13)
C3 0.0119(17) 0.0141(17) 0.014(2) 0.0016(15) 0.0014(15) 0.0047(14)
C97 0.0108(16) 0.0112(17) 0.023(2) 0.0057(15) 0.0047(15) 0.0051(13)
C94 0.0138(18) 0.0130(18) 0.018(2) 0.0050(15) 0.0034(16) 0.0052(15)
C23 0.0133(17) 0.0157(18) 0.013(2) 0.0013(15) 0.0008(15) 0.0045(14)
C85 0.0131(17) 0.0093(16) 0.018(2) 0.0001(14) 0.0012(15) 0.0047(13)
C28 0.0165(18) 0.0122(17) 0.015(2) -0.0006(15) 0.0035(15) 0.0041(14)
C11 0.0122(17) 0.0206(18) 0.020(2) -0.0022(16) 0.0017(16) 0.0082(15)
C38 0.0109(17) 0.0121(17) 0.015(2) -0.0005(14) 0.0002(15) 0.0052(14)
C37 0.0116(17) 0.0187(19) 0.012(2) -0.0002(15) -0.0018(14) 0.0045(14)
C96 0.0143(17) 0.0122(17) 0.014(2) 0.0040(14) 0.0015(15) 0.0057(14)
C42 0.0151(18) 0.026(2) 0.017(2) 0.0004(17) 0.0013(15) 0.0108(16)
C39 0.0137(18) 0.0116(17) 0.019(2) 0.0004(15) 0.0007(15) 0.0051(14)
C2 0.0092(17) 0.0097(17) 0.020(2) -0.0025(15) 0.0002(15) 0.0015(14)
C95 0.0133(17) 0.0116(17) 0.015(2) 0.0049(14) 0.0019(15) 0.0072(14)
C99 0.0138(17) 0.0172(18) 0.018(2) 0.0036(15) 0.0020(15) 0.0090(15)
C76 0.029(2) 0.0079(17) 0.018(2) 0.0021(16) -0.0016(18) 0.0030(16)
C40 0.0175(17) 0.0104(16) 0.016(2) 0.0017(14) 0.0021(15) 0.0057(14)
C14 0.0154(18) 0.0146(17) 0.016(2) 0.0013(15) 0.0024(16) 0.0075(15)
C77 0.0198(19) 0.0089(16) 0.016(2) -0.0021(15) -0.0067(16) 0.0039(14)
C90 0.0136(17) 0.0139(17) 0.018(2) 0.0038(15) 0.0026(15) 0.0057(14)
C74 0.0137(17) 0.0142(17) 0.010(2) 0.0011(15) -0.0016(15) 0.0057(14)
C13 0.0147(18) 0.0189(18) 0.016(2) -0.0010(15) 0.0008(16) 0.0099(15)
C86 0.0190(19) 0.0141(18) 0.016(2) 0.0012(15) -0.0001(16) 0.0057(15)
C24 0.0125(17) 0.0157(18) 0.014(2) 0.0026(15) 0.0024(15) 0.0037(14)
C15 0.024(2) 0.0163(18) 0.018(3) 0.0010(16) -0.0025(18) 0.0073(16)
C26 0.0192(19) 0.0128(17) 0.010(2) 0.0008(15) 0.0011(15) 0.0038(15)
C91 0.0187(19) 0.0130(18) 0.023(2) 0.0073(16) 0.0027(17) 0.0054(15)
C12 0.0144(17) 0.0161(17) 0.015(2) -0.0013(16) -0.0027(16) 0.0089(14)
C6 0.0175(19) 0.0175(18) 0.021(2) 0.0013(16) 0.0022(16) 0.0064(15)
C4 0.019(2) 0.0183(19) 0.019(2) -0.0027(17) 0.0030(17) 0.0068(16)
C27 0.0156(18) 0.0125(18) 0.019(2) 0.0005(15) 0.0045(16) 0.0019(14)
C84 0.0104(16) 0.0092(15) 0.012(2) 0.0001(15) 0.0025(15) 0.0041(12)
C22 0.019(2) 0.0204(19) 0.026(3) -0.0019(17) -0.0001(18) 0.0135(16)
C25 0.0176(19) 0.0158(18) 0.013(2) 0.0002(16) -0.0019(16) 0.0040(15)
C73 0.023(2) 0.018(2) 0.017(2) 0.0014(16) 0.0044(18) 0.0082(17)
C100 0.0121(17) 0.0170(18) 0.018(2) 0.0056(15) 0.0041(15) 0.0105(15)
C82 0.0106(17) 0.0090(16) 0.020(2) -0.0033(15) -0.0061(15) 0.0018(13)
C105 0.0120(18) 0.0193(19) 0.030(3) 0.0016(17) 0.0076(17) 0.0055(15)
C17 0.030(2) 0.020(2) 0.029(3) -0.0018(18) 0.002(2) 0.0148(18)
C47 0.0194(19) 0.0159(18) 0.015(2) 0.0027(15) 0.0005(16) 0.0076(15)
C98 0.0153(18) 0.0146(18) 0.020(2) 0.0024(15) -0.0017(16) 0.0073(15)
C92 0.0193(19) 0.0152(18) 0.015(2) 0.0052(16) 0.0003(16) 0.0078(15)
C87 0.019(2) 0.0188(19) 0.024(3) -0.0008(17) -0.0052(17) 0.0038(16)
C83 0.0123(17) 0.0085(16) 0.013(2) 0.0017(14) -0.0023(15) 0.0034(13)
C75 0.022(2) 0.0131(17) 0.011(2) 0.0028(15) 0.0025(17) 0.0022(15)
C101 0.0202(19) 0.024(2) 0.018(2) -0.0028(17) -0.0029(17) 0.0143(16)
C5 0.020(2) 0.0160(19) 0.020(2) -0.0049(16) -0.0012(17) 0.0051(16)
C10 0.016(2) 0.038(3) 0.023(3) -0.007(2) 0.0030(18) 0.0081(18)
C110 0.031(2) 0.024(2) 0.015(2) 0.0051(17) 0.0071(18) 0.0156(18)
C89 0.0178(19) 0.0140(18) 0.031(3) 0.0036(17) -0.0026(18) 0.0024(15)
C33 0.023(2) 0.0214(19) 0.010(2) 0.0048(16) -0.0001(16) 0.0022(16)
C29 0.0101(17) 0.0206(19) 0.022(2) 0.0041(16) 0.0009(15) 0.0014(15)
C41 0.021(2) 0.023(2) 0.016(2) 0.0021(16) -0.0017(16) 0.0133(17)
C43 0.022(2) 0.049(3) 0.021(2) 0.005(2) 0.0043(17) 0.022(2)
C16 0.035(2) 0.017(2) 0.022(3) -0.0040(17) 0.001(2) 0.0120(18)
C81 0.0164(19) 0.0193(19) 0.033(3) 0.0004(18) 0.0018(19) 0.0104(16)
C106 0.018(2) 0.024(2) 0.034(3) 0.0006(19) 0.0054(19) 0.0120(17)
C78 0.028(2) 0.0131(19) 0.040(3) -0.0012(19) -0.009(2) 0.0103(17)
C31 0.023(2) 0.028(2) 0.044(3) 0.012(2) 0.000(2) 0.0102(19)
C88 0.018(2) 0.017(2) 0.036(3) 0.0032(18) -0.0047(19) -0.0002(16)
C111 0.043(3) 0.026(2) 0.017(2) 0.0002(18) 0.008(2) 0.019(2)
C72 0.043(3) 0.024(2) 0.016(3) 0.0006(18) 0.003(2) 0.015(2)
C21 0.029(2) 0.028(2) 0.049(4) -0.008(2) -0.011(2) 0.019(2)
C104 0.035(3) 0.035(3) 0.020(3) -0.004(2) -0.006(2) 0.021(2)
C32 0.015(2) 0.031(2) 0.030(3) 0.002(2) 0.0013(18) 0.0045(17)
C71 0.023(2) 0.022(2) 0.023(3) 0.0087(18) 0.0014(18) 0.0077(17)
C109 0.031(2) 0.036(3) 0.022(2) 0.0107(19) 0.0115(18) 0.023(2)
C79 0.029(2) 0.020(2) 0.058(4) -0.005(2) -0.005(2) 0.0167(19)
C7 0.019(2) 0.027(2) 0.029(3) -0.0054(19) -0.0010(18) 0.0042(17)
C30 0.020(2) 0.038(2) 0.023(3) -0.002(2) -0.0021(19) 0.0052(19)
C70 0.025(2) 0.024(2) 0.020(3) 0.0088(18) 0.0011(18) 0.0042(17)
C80 0.022(2) 0.026(2) 0.050(4) -0.004(2) 0.003(2) 0.0160(18)
C112 0.058(3) 0.032(2) 0.026(3) 0.006(2) 0.018(2) 0.029(2)
C45 0.019(2) 0.059(3) 0.033(3) 0.008(2) 0.002(2) 0.011(2)
C44 0.033(3) 0.058(3) 0.028(3) -0.002(2) 0.005(2) 0.030(2)
C9 0.022(2) 0.052(3) 0.033(3) -0.010(2) 0.013(2) 0.008(2)
C108 0.016(2) 0.032(2) 0.047(3) -0.006(2) 0.004(2) 0.0055(18)
C102 0.047(3) 0.026(2) 0.029(3) -0.0077(19) 0.002(2) 0.021(2)
C103 0.031(3) 0.057(3) 0.025(3) -0.013(2) 0.000(2) 0.026(2)
C18 0.037(3) 0.024(2) 0.052(4) -0.009(2) 0.000(2) 0.020(2)
C107 0.025(2) 0.027(2) 0.040(3) 0.011(2) 0.015(2) 0.0064(19)
C114 0.042(3) 0.059(3) 0.030(3) 0.018(2) 0.020(2) 0.039(3)
C113 0.062(3) 0.051(3) 0.032(3) 0.015(2) 0.023(2) 0.045(3)
C34 0.032(3) 0.068(4) 0.029(3) 0.026(3) 0.008(2) 0.019(3)
C115 0.047(3) 0.104(5) 0.036(3) 0.020(3) 0.020(3) 0.058(3)
C20 0.036(3) 0.040(3) 0.070(5) -0.015(3) -0.023(3) 0.029(2)
C8 0.021(2) 0.041(3) 0.037(3) -0.002(2) 0.010(2) 0.000(2)
C19 0.045(3) 0.041(3) 0.081(5) -0.013(3) -0.015(3) 0.037(3)
C46 0.035(3) 0.081(4) 0.032(3) 0.013(3) 0.010(2) 0.042(3)
C02W 0.076(4) 0.039(3) 0.031(3) 0.000(2) 0.023(3) 0.031(3)
C35 0.049(3) 0.033(3) 0.034(3) 0.016(2) -0.010(3) -0.010(2)
C36 0.073(4) 0.052(3) 0.019(3) 0.010(2) 0.009(3) 0.035(3)
C118 0.078(5) 0.119(6) 0.049(4) 0.027(4) 0.017(3) 0.081(5)
C116 0.032(3) 0.113(5) 0.053(4) 0.017(4) 0.011(3) 0.037(3)
C50 0.065(5) 0.055(6) 0.038(5) -0.014(4) 0.018(4) 0.028(4)
C117 0.064(5) 0.167(8) 0.063(5) 0.009(5) 0.021(4) 0.083(6)
C49 0.132(10) 0.064(6) 0.024(5) -0.005(4) 0.006(5) 0.061(7)
C51 0.075(6) 0.055(5) 0.034(5) -0.017(4) 0.018(4) 0.020(4)
C63 0.088(9) 0.072(14) 0.031(9) -0.009(9) 0.016(7) 0.037(9)
C65 0.087(11) 0.094(14) 0.038(11) -0.006(10) 0.026(9) 0.024(10)
C64 0.122(19) 0.062(9) 0.067(13) -0.002(8) 0.029(12) 0.053(11)

loop_
_atom_type_symbol
_atom_type_description
_atom_type_scat_dispersion_real
_atom_type_scat_dispersion_imag
_atom_type_scat_source
C C 0.0033 0.0016 'International Tables Vol C Tables 4.2.6.8 and 6.1.1.4'
H H 0.0000 0.0000 'International Tables Vol C Tables 4.2.6.8 and 6.1.1.4'
N N 0.0061 0.0033 'International Tables Vol C Tables 4.2.6.8 and 6.1.1.4'
O O 0.0106 0.0060 'International Tables Vol C Tables 4.2.6.8 and 6.1.1.4'
Cl Cl 0.1484 0.1585 'International Tables Vol C Tables 4.2.6.8 and 6.1.1.4'
In In -0.7276 1.3100 'International Tables Vol C Tables 4.2.6.8 and 6.1.1.4'

loop_
_geom_angle_atom_site_label_1
_geom_angle_atom_site_label_2
_geom_angle_atom_site_label_3
_geom_angle
O1 In1 O2 90.46(12)
O1 In1 N2 123.36(13)
O2 In1 N2 84.71(12)
O1 In1 N1 85.34(12)
O2 In1 N1 169.10(12)
N2 In1 N1 89.20(14)
O1 In1 Cl1 120.24(10)
O2 In1 Cl1 97.64(9)
N2 In1 Cl1 116.33(9)
N1 In1 Cl1 93.16(9)
O4 In2 O3 88.13(13)
O4 In2 N3 126.42(12)
O3 In2 N3 83.65(13)
O4 In2 N4 85.34(12)
O3 In2 N4 164.78(13)
N3 In2 N4 89.19(13)
O4 In2 Cl2 118.62(9)
O3 In2 Cl2 100.54(10)
N3 In2 Cl2 114.94(10)
N4 In2 Cl2 94.66(9)
C23 O1 In1 131.2(3)
C37 O2 In1 125.5(2)
C96 O4 In2 131.0(2)
C109 O3 In2 125.6(3)
C94 N4 C93 118.8(4)
C94 N4 In2 123.1(3)
C93 N4 In2 113.5(3)
C1 N1 C3 119.1(4)
C1 N1 In1 122.9(3)
C3 N1 In1 113.2(3)
C73 N3 C74 116.7(4)
C73 N3 In2 119.8(3)
C74 N3 In2 122.8(3)
C2 N2 C14 116.2(4)
C2 N2 In1 120.8(3)
C14 N2 In1 122.6(3)
N1 C1 C24 127.0(4)
N1 C1 H62 116.5
C24 C1 H62 116.5
C84 C93 C92 121.0(4)
C84 C93 N4 120.4(3)
C92 C93 N4 118.4(4)
C12 C3 C4 122.3(4)
C12 C3 N1 119.8(4)
C4 C3 N1 117.7(4)
C98 C97 C96 117.9(4)
C98 C97 C105 121.4(4)
C96 C97 C105 120.7(4)
N4 C94 C95 128.2(4)
N4 C94 H00H 115.9
C95 C94 H00H 115.9
O1 C23 C24 122.8(4)
O1 C23 C28 118.2(4)
C24 C23 C28 118.9(4)
C86 C85 C90 117.6(4)
C86 C85 C84 122.5(4)
C90 C85 C84 119.8(4)
C27 C28 C23 117.1(4)
C27 C28 C29 122.1(4)
C23 C28 C29 120.8(4)
C6 C11 C10 118.2(4)
C6 C11 C12 119.7(4)
C10 C11 C12 122.2(4)
C39 C38 C37 120.4(4)
C39 C38 C2 115.7(4)
C37 C38 C2 123.6(4)
O2 C37 C42 120.1(4)
O2 C37 C38 122.0(4)
C42 C37 C38 117.9(4)
O4 C96 C95 123.1(4)
O4 C96 C97 118.5(4)
C95 C96 C97 118.3(4)
C41 C42 C37 118.2(4)
C41 C42 C43 121.8(4)
C37 C42 C43 120.0(4)
C40 C39 C38 122.0(4)
C40 C39 H00Q 119.0
C38 C39 H00Q 119.0
N2 C2 C38 128.5(4)
N2 C2 H00R 115.8
C38 C2 H00R 115.8
C100 C95 C96 120.3(4)
C100 C95 C94 115.1(4)
C96 C95 C94 124.6(4)
C100 C99 C98 116.9(4)
C100 C99 C101 123.8(4)
C98 C99 C101 119.3(4)
C75 C76 C77 120.8(4)
C75 C76 H00U 119.6
C77 C76 H00U 119.6
C39 C40 C41 116.2(4)
C39 C40 C47 120.9(4)
C41 C40 C47 122.9(4)
C13 C14 C15 121.4(4)
C13 C14 N2 122.4(4)
C15 C14 N2 116.3(4)
C76 C77 C78 121.3(4)
C76 C77 C82 119.6(4)
C78 C77 C82 119.1(4)
C91 C90 C89 121.3(4)
C91 C90 C85 119.3(4)
C89 C90 C85 119.3(4)
C83 C74 C75 121.3(4)
C83 C74 N3 122.0(3)
C75 C74 N3 116.7(4)
C14 C13 C22 118.2(4)
C14 C13 C12 123.4(4)
C22 C13 C12 118.4(4)
C87 C86 C85 121.4(4)
C87 C86 H011 119.3
C85 C86 H011 119.3
C23 C24 C25 120.4(4)
C23 C24 C1 125.8(4)
C25 C24 C1 113.9(4)
C16 C15 C14 120.9(4)
C16 C15 H013 119.5
C14 C15 H013 119.5
C25 C26 C27 116.5(4)
C25 C26 C33 122.0(4)
C27 C26 C33 121.4(4)
C92 C91 C90 120.9(4)
C92 C91 H015 119.6
C90 C91 H015 119.6
C3 C12 C11 118.1(4)
C3 C12 C13 121.3(4)
C11 C12 C13 120.4(4)
C5 C6 C7 121.1(4)
C5 C6 C11 119.5(4)
C7 C6 C11 119.5(4)
C5 C4 C3 119.7(4)
C5 C4 H018 120.2
C3 C4 H018 120.2
C28 C27 C26 125.2(4)
C28 C27 H019 117.4
C26 C27 H019 117.4
C93 C84 C85 118.5(3)
C93 C84 C83 121.3(3)
C85 C84 C83 119.9(4)
C17 C22 C21 118.6(4)
C17 C22 C13 119.6(4)
C21 C22 C13 121.8(4)
C26 C25 C24 121.8(4)
C26 C25 H01C 119.1
C24 C25 H01C 119.1
N3 C73 C110 128.2(5)
N3 C73 H01D 115.9
C110 C73 H01D 115.9
C99 C100 C95 122.2(4)
C99 C100 H01E 118.9
C95 C100 H01E 118.9
C81 C82 C77 118.6(4)
C81 C82 C83 122.0(4)
C77 C82 C83 119.4(4)
C108 C105 C97 112.0(4)
C108 C105 C106 107.2(4)
C97 C105 C106 110.6(3)
C108 C105 C107 108.0(4)
C97 C105 C107 109.7(4)
C106 C105 C107 109.3(4)
C16 C17 C18 121.5(4)
C16 C17 C22 119.6(4)
C18 C17 C22 119.0(5)
C40 C47 C71 111.7(3)
C40 C47 C70 109.6(4)
C71 C47 C70 108.6(3)
C40 C47 C72 110.0(3)
C71 C47 C72 107.3(4)
C70 C47 C72 109.6(4)
C97 C98 C99 124.1(4)
C97 C98 H01J 117.9
C99 C98 H01J 117.9
C91 C92 C93 120.4(4)
C91 C92 H01K 119.8
C93 C92 H01K 119.8
C86 C87 C88 120.8(4)
C86 C87 H01L 119.6
C88 C87 H01L 119.6
C74 C83 C82 118.5(3)
C74 C83 C84 122.5(3)
C82 C83 C84 119.0(3)
C76 C75 C74 120.2(4)
C76 C75 H01N 119.9
C74 C75 H01N 119.9
C103 C101 C99 111.0(4)
C103 C101 C104 109.4(4)
C99 C101 C104 109.0(3)
C103 C101 C102 108.5(4)
C99 C101 C102 109.5(4)
C104 C101 C102 109.5(4)
C4 C5 C6 120.7(4)
C4 C5 H01P 119.6
C6 C5 H01P 119.6
C9 C10 C11 120.6(5)
C9 C10 H01Q 119.7
C11 C10 H01Q 119.7
C109 C110 C73 123.1(4)
C109 C110 C111 120.5(4)
C73 C110 C111 115.8(4)
C88 C89 C90 121.0(4)
C88 C89 H01S 119.5
C90 C89 H01S 119.5
C36 C33 C35 110.8(5)
C36 C33 C26 109.8(4)
C35 C33 C26 110.0(4)
C36 C33 C34 107.8(5)
C35 C33 C34 107.0(4)
C26 C33 C34 111.3(4)
C28 C29 C30 110.3(4)
C28 C29 C32 111.6(4)
C30 C29 C32 107.7(4)
C28 C29 C31 109.8(3)
C30 C29 C31 110.1(4)
C32 C29 C31 107.3(4)
C42 C41 C40 125.2(4)
C42 C41 H01V 117.4
C40 C41 H01V 117.4
C45 C43 C42 108.9(4)
C45 C43 C44 111.0(4)
C42 C43 C44 110.5(4)
C45 C43 C46 107.0(4)
C42 C43 C46 111.3(4)
C44 C43 C46 108.0(4)
C15 C16 C17 120.3(4)
C15 C16 H01X 119.9
C17 C16 H01X 119.9
C80 C81 C82 121.0(4)
C80 C81 H01Y 119.5
C82 C81 H01Y 119.5
C105 C106 H56A 109.5
C105 C106 H56B 109.5
H56A C106 H56B 109.5
C105 C106 H56C 109.5
H56A C106 H56C 109.5
H56B C106 H56C 109.5
C79 C78 C77 120.6(4)
C79 C78 H020 119.7
C77 C78 H020 119.7
C29 C31 H44A 109.5
C29 C31 H44B 109.5
H44A C31 H44B 109.5
C29 C31 H44C 109.5
H44A C31 H44C 109.5
H44B C31 H44C 109.5
C89 C88 C87 119.7(4)
C89 C88 H022 120.1
C87 C88 H022 120.1
C112 C111 C110 121.0(5)
C112 C111 H023 119.5
C110 C111 H023 119.5
C47 C72 H02B 109.5
C47 C72 H02C 109.5
H02B C72 H02C 109.5
C47 C72 H02D 109.5
H02B C72 H02D 109.5
H02C C72 H02D 109.5
C20 C21 C22 120.3(5)
C20 C21 H025 119.8
C22 C21 H025 119.8
C101 C104 H58A 109.5
C101 C104 H58B 109.5
H58A C104 H58B 109.5
C101 C104 H58C 109.5
H58A C104 H58C 109.5
H58B C104 H58C 109.5
C29 C32 H43A 109.5
C29 C32 H43B 109.5
H43A C32 H43B 109.5
C29 C32 H43C 109.5
H43A C32 H43C 109.5
H43B C32 H43C 109.5
C47 C71 H02F 109.5
C47 C71 H02G 109.5
H02F C71 H02G 109.5
C47 C71 H02H 109.5
H02F C71 H02H 109.5
H02G C71 H02H 109.5
O3 C109 C110 121.8(4)
O3 C109 C114 119.4(5)
C110 C109 C114 118.7(5)
C78 C79 C80 120.7(4)
C78 C79 H02A 119.7
C80 C79 H02A 119.7
C8 C7 C6 120.8(5)
C8 C7 H02I 119.6
C6 C7 H02I 119.6
C29 C30 H45A 109.5
C29 C30 H45B 109.5
H45A C30 H45B 109.5
C29 C30 H45C 109.5
H45A C30 H45C 109.5
H45B C30 H45C 109.5
C47 C70 H02J 109.5
C47 C70 H02K 109.5
H02J C70 H02K 109.5
C47 C70 H02L 109.5
H02J C70 H02L 109.5
H02K C70 H02L 109.5
C81 C80 C79 120.0(5)
C81 C80 H02E 120.0
C79 C80 H02E 120.0
C111 C112 C113 117.2(5)
C111 C112 C02W 120.9(6)
C113 C112 C02W 122.0(5)
C43 C45 H46A 109.5
C43 C45 H46B 109.5
H46A C45 H46B 109.5
C43 C45 H46C 109.5
H46A C45 H46C 109.5
H46B C45 H46C 109.5
C43 C44 H47A 109.5
C43 C44 H47B 109.5
H47A C44 H47B 109.5
C43 C44 H47C 109.5
H47A C44 H47C 109.5
H47B C44 H47C 109.5
C10 C9 C8 121.4(5)
C10 C9 H02M 119.3
C8 C9 H02M 119.3
C105 C108 H57A 109.5
C105 C108 H57B 109.5
H57A C108 H57B 109.5
C105 C108 H57C 109.5
H57A C108 H57C 109.5
H57B C108 H57C 109.5
C101 C102 H60A 109.5
C101 C102 H60B 109.5
H60A C102 H60B 109.5
C101 C102 H60C 109.5
H60A C102 H60C 109.5
H60B C102 H60C 109.5
C101 C103 H59A 109.5
C101 C103 H59B 109.5
H59A C103 H59B 109.5
C101 C103 H59C 109.5
H59A C103 H59C 109.5
H59B C103 H59C 109.5
C19 C18 C17 121.3(5)
C19 C18 H02N 119.3
C17 C18 H02N 119.3
C105 C107 H55A 109.5
C105 C107 H55B 109.5
H55A C107 H55B 109.5
C105 C107 H55C 109.5
H55A C107 H55C 109.5
H55B C107 H55C 109.5
C113 C114 C109 117.1(5)
C113 C114 C115 122.8(5)
C109 C114 C115 120.2(5)
C114 C113 C112 125.2(5)
C114 C113 H02P 117.4
C112 C113 H02P 117.4
C33 C34 H41A 109.5
C33 C34 H41B 109.5
H41A C34 H41B 109.5
C33 C34 H41C 109.5
H41A C34 H41C 109.5
H41B C34 H41C 109.5
C116 C115 C118 111.6(6)
C116 C115 C117 108.0(6)
C118 C115 C117 108.1(5)
C116 C115 C114 109.8(5)
C118 C115 C114 109.0(5)
C117 C115 C114 110.3(6)
C21 C20 C19 120.8(5)
C21 C20 H02S 119.6
C19 C20 H02S 119.6
C7 C8 C9 119.6(4)
C7 C8 H02T 120.2
C9 C8 H02T 120.2
C18 C19 C20 119.9(5)
C18 C19 H02U 120.0
C20 C19 H02U 120.0
C43 C46 H48A 109.5
C43 C46 H48B 109.5
H48A C46 H48B 109.5
C43 C46 H48C 109.5
H48A C46 H48C 109.5
H48B C46 H48C 109.5
C63 C02W C112 112.9(11)
C50 C02W C112 115.2(7)
C50 C02W C49 106.9(7)
C112 C02W C49 110.3(5)
C50 C02W C51 109.2(6)
C112 C02W C51 111.1(5)
C49 C02W C51 103.4(8)
C63 C02W C65 112.5(17)
C112 C02W C65 104.0(11)
C63 C02W C64 120.4(18)
C112 C02W C64 97.2(10)
C65 C02W C64 107.7(16)
C33 C35 H40A 109.5
C33 C35 H40B 109.5
H40A C35 H40B 109.5
C33 C35 H40C 109.5
H40A C35 H40C 109.5
H40B C35 H40C 109.5
C33 C36 H42A 109.5
C33 C36 H42B 109.5
H42A C36 H42B 109.5
C33 C36 H42C 109.5
H42A C36 H42C 109.5
H42B C36 H42C 109.5
C115 C118 H53A 109.5
C115 C118 H53B 109.5
H53A C118 H53B 109.5
C115 C118 H53C 109.5
H53A C118 H53C 109.5
H53B C118 H53C 109.5
C115 C116 H54A 109.5
C115 C116 H54B 109.5
H54A C116 H54B 109.5
C115 C116 H54C 109.5
H54A C116 H54C 109.5
H54B C116 H54C 109.5
C02W C50 H50A 109.5
C02W C50 H50B 109.5
H50A C50 H50B 109.5
C02W C50 H50C 109.5
H50A C50 H50C 109.5
H50B C50 H50C 109.5
C115 C117 H52A 109.5
C115 C117 H52B 109.5
H52A C117 H52B 109.5
C115 C117 H52C 109.5
H52A C117 H52C 109.5
H52B C117 H52C 109.5
C02W C49 H49A 109.5
C02W C49 H49B 109.5
H49A C49 H49B 109.5
C02W C49 H49C 109.5
H49A C49 H49C 109.5
H49B C49 H49C 109.5
C02W C51 H51A 109.5
C02W C51 H51B 109.5
H51A C51 H51B 109.5
C02W C51 H51C 109.5
H51A C51 H51C 109.5
H51B C51 H51C 109.5
C02W C63 H63A 109.5
C02W C63 H63B 109.5
H63A C63 H63B 109.5
C02W C63 H63C 109.5
H63A C63 H63C 109.5
H63B C63 H63C 109.5
C02W C65 H65A 109.5
C02W C65 H65B 109.5
H65A C65 H65B 109.5
C02W C65 H65C 109.5
H65A C65 H65C 109.5
H65B C65 H65C 109.5
C02W C64 H64A 109.5
C02W C64 H64B 109.5
H64A C64 H64B 109.5
C02W C64 H64C 109.5
H64A C64 H64C 109.5
H64B C64 H64C 109.5

loop_
_geom_bond_atom_site_label_1
_geom_bond_atom_site_label_2
_geom_bond_distance
In1 O1 2.045(3)
In1 O2 2.065(3)
In1 N2 2.191(4)
In1 N1 2.219(3)
In1 Cl1 2.3823(11)
In2 O4 2.053(3)
In2 O3 2.065(3)
In2 N3 2.197(4)
In2 N4 2.211(3)
In2 Cl2 2.3702(11)
O1 C23 1.323(5)
O2 C37 1.314(5)
O4 C96 1.320(5)
O3 C109 1.320(6)
N4 C94 1.290(6)
N4 C93 1.430(5)
N1 C1 1.290(5)
N1 C3 1.433(5)
N3 C73 1.311(6)
N3 C74 1.435(5)
N2 C2 1.296(6)
N2 C14 1.438(5)
C1 C24 1.443(5)
C1 H62 0.9300
C93 C84 1.387(6)
C93 C92 1.425(5)
C3 C12 1.373(6)
C3 C4 1.413(6)
C97 C98 1.394(6)
C97 C96 1.431(6)
C97 C105 1.535(5)
C94 C95 1.436(6)
C94 H00H 0.9300
C23 C24 1.408(6)
C23 C28 1.424(5)
C85 C86 1.420(6)
C85 C90 1.425(5)
C85 C84 1.435(5)
C28 C27 1.391(6)
C28 C29 1.534(6)
C11 C6 1.417(6)
C11 C10 1.418(6)
C11 C12 1.431(5)
C38 C39 1.418(6)
C38 C37 1.422(5)
C38 C2 1.434(5)
C37 C42 1.418(6)
C96 C95 1.423(5)
C42 C41 1.391(6)
C42 C43 1.535(6)
C39 C40 1.375(6)
C39 H00Q 0.9300
C2 H00R 0.9300
C95 C100 1.409(6)
C99 C100 1.367(6)
C99 C98 1.413(6)
C99 C101 1.529(6)
C76 C75 1.361(6)
C76 C77 1.410(6)
C76 H00U 0.9300
C40 C41 1.392(6)
C40 C47 1.529(6)
C14 C13 1.371(6)
C14 C15 1.420(6)
C77 C78 1.419(6)
C77 C82 1.424(5)
C90 C91 1.409(6)
C90 C89 1.422(6)
C74 C83 1.383(5)
C74 C75 1.422(5)
C13 C22 1.447(5)
C13 C12 1.504(6)
C86 C87 1.370(6)
C86 H011 0.9300
C24 C25 1.413(6)
C15 C16 1.360(6)
C15 H013 0.9300
C26 C25 1.369(6)
C26 C27 1.395(6)
C26 C33 1.538(6)
C91 C92 1.361(6)
C91 H015 0.9300
C6 C5 1.411(6)
C6 C7 1.416(6)
C4 C5 1.359(6)
C4 H018 0.9300
C27 H019 0.9300
C84 C83 1.492(5)
C22 C17 1.425(6)
C22 C21 1.427(7)
C25 H01C 0.9300
C73 C110 1.422(6)
C73 H01D 0.9300
C100 H01E 0.9300
C82 C81 1.407(6)
C82 C83 1.438(5)
C105 C108 1.523(7)
C105 C106 1.540(6)
C105 C107 1.549(6)
C17 C16 1.405(7)
C17 C18 1.416(6)
C47 C71 1.532(6)
C47 C70 1.534(6)
C47 C72 1.536(6)
C98 H01J 0.9300
C92 H01K 0.9300
C87 C88 1.399(6)
C87 H01L 0.9300
C75 H01N 0.9300
C101 C103 1.522(6)
C101 C104 1.534(6)
C101 C102 1.536(6)
C5 H01P 0.9300
C10 C9 1.364(6)
C10 H01Q 0.9300
C110 C109 1.412(7)
C110 C111 1.425(7)
C89 C88 1.368(7)
C89 H01S 0.9300
C33 C36 1.507(7)
C33 C35 1.515(6)
C33 C34 1.539(7)
C29 C30 1.536(7)
C29 C32 1.541(6)
C29 C31 1.541(6)
C41 H01V 0.9300
C43 C45 1.527(7)
C43 C44 1.540(7)
C43 C46 1.543(7)
C16 H01X 0.9300
C81 C80 1.376(6)
C81 H01Y 0.9300
C106 H56A 0.9600
C106 H56B 0.9600
C106 H56C 0.9600
C78 C79 1.356(7)
C78 H020 0.9300
C31 H44A 0.9600
C31 H44B 0.9600
C31 H44C 0.9600
C88 H022 0.9300
C111 C112 1.370(7)
C111 H023 0.9300
C72 H02B 0.9600
C72 H02C 0.9600
C72 H02D 0.9600
C21 C20 1.369(6)
C21 H025 0.9300
C104 H58A 0.9600
C104 H58B 0.9600
C104 H58C 0.9600
C32 H43A 0.9600
C32 H43B 0.9600
C32 H43C 0.9600
C71 H02F 0.9600
C71 H02G 0.9600
C71 H02H 0.9600
C109 C114 1.428(6)
C79 C80 1.407(7)
C79 H02A 0.9300
C7 C8 1.365(7)
C7 H02I 0.9300
C30 H45A 0.9600
C30 H45B 0.9600
C30 H45C 0.9600
C70 H02J 0.9600
C70 H02K 0.9600
C70 H02L 0.9600
C80 H02E 0.9300
C112 C113 1.396(8)
C112 C02W 1.554(8)
C45 H46A 0.9600
C45 H46B 0.9600
C45 H46C 0.9600
C44 H47A 0.9600
C44 H47B 0.9600
C44 H47C 0.9600
C9 C8 1.398(7)
C9 H02M 0.9300
C108 H57A 0.9600
C108 H57B 0.9600
C108 H57C 0.9600
C102 H60A 0.9600
C102 H60B 0.9600
C102 H60C 0.9600
C103 H59A 0.9600
C103 H59B 0.9600
C103 H59C 0.9600
C18 C19 1.359(8)
C18 H02N 0.9300
C107 H55A 0.9600
C107 H55B 0.9600
C107 H55C 0.9600
C114 C113 1.390(8)
C114 C115 1.554(8)
C113 H02P 0.9300
C34 H41A 0.9600
C34 H41B 0.9600
C34 H41C 0.9600
C115 C116 1.523(10)
C115 C118 1.535(8)
C115 C117 1.551(8)
C20 C19 1.416(8)
C20 H02S 0.9300
C8 H02T 0.9300
C19 H02U 0.9300
C46 H48A 0.9600
C46 H48B 0.9600
C46 H48C 0.9600
C02W C63 1.29(3)
C02W C50 1.490(10)
C02W C49 1.566(11)
C02W C51 1.574(11)
C02W C65 1.62(3)
C02W C64 1.63(2)
C35 H40A 0.9600
C35 H40B 0.9600
C35 H40C 0.9600
C36 H42A 0.9600
C36 H42B 0.9600
C36 H42C 0.9600
C118 H53A 0.9600
C118 H53B 0.9600
C118 H53C 0.9600
C116 H54A 0.9600
C116 H54B 0.9600
C116 H54C 0.9600
C50 H50A 0.9600
C50 H50B 0.9600
C50 H50C 0.9600
C117 H52A 0.9600
C117 H52B 0.9600
C117 H52C 0.9600
C49 H49A 0.9600
C49 H49B 0.9600
C49 H49C 0.9600
C51 H51A 0.9600
C51 H51B 0.9600
C51 H51C 0.9600
C63 H63A 0.9600
C63 H63B 0.9600
C63 H63C 0.9600
C65 H65A 0.9600
C65 H65B 0.9600
C65 H65C 0.9600
C64 H64A 0.9600
C64 H64B 0.9600
C64 H64C 0.9600

loop_
_geom_torsion_atom_site_label_1
_geom_torsion_atom_site_label_2
_geom_torsion_atom_site_label_3
_geom_torsion_atom_site_label_4
_geom_torsion
C3 N1 C1 C24 173.1(4)
In1 N1 C1 C24 19.2(6)
C94 N4 C93 C84 -130.3(4)
In2 N4 C93 C84 73.0(4)
C94 N4 C93 C92 54.4(5)
In2 N4 C93 C92 -102.2(4)
C1 N1 C3 C12 130.2(4)
In1 N1 C3 C12 -73.5(4)
C1 N1 C3 C4 -55.4(5)
In1 N1 C3 C4 100.9(4)
C93 N4 C94 C95 -171.6(4)
In2 N4 C94 C95 -17.3(6)
In1 O1 C23 C24 -15.7(6)
In1 O1 C23 C28 165.4(3)
O1 C23 C28 C27 177.3(4)
C24 C23 C28 C27 -1.7(6)
O1 C23 C28 C29 -3.4(6)
C24 C23 C28 C29 177.7(4)
In1 O2 C37 C42 -149.0(3)
In1 O2 C37 C38 33.0(6)
C39 C38 C37 O2 176.8(4)
C2 C38 C37 O2 4.4(6)
C39 C38 C37 C42 -1.2(6)
C2 C38 C37 C42 -173.6(4)
In2 O4 C96 C95 17.6(6)
In2 O4 C96 C97 -163.6(3)
C98 C97 C96 O4 -174.9(4)
C105 C97 C96 O4 5.1(5)
C98 C97 C96 C95 3.9(5)
C105 C97 C96 C95 -176.2(3)
O2 C37 C42 C41 -178.7(4)
C38 C37 C42 C41 -0.7(6)
O2 C37 C42 C43 1.6(6)
C38 C37 C42 C43 179.6(4)
C37 C38 C39 C40 1.5(6)
C2 C38 C39 C40 174.5(4)
C14 N2 C2 C38 166.7(4)
In1 N2 C2 C38 -5.8(6)
C39 C38 C2 N2 169.1(4)
C37 C38 C2 N2 -18.1(7)
O4 C96 C95 C100 176.4(4)
C97 C96 C95 C100 -2.4(5)
O4 C96 C95 C94 -3.6(6)
C97 C96 C95 C94 177.7(4)
N4 C94 C95 C100 -174.9(4)
N4 C94 C95 C96 5.0(7)
C38 C39 C40 C41 0.1(6)
C38 C39 C40 C47 179.3(4)
C2 N2 C14 C13 125.0(4)
In1 N2 C14 C13 -62.5(5)
C2 N2 C14 C15 -55.8(5)
In1 N2 C14 C15 116.6(4)
C75 C76 C77 C78 -179.7(4)
C75 C76 C77 C82 -0.5(7)
C86 C85 C90 C91 -179.0(4)
C84 C85 C90 C91 0.2(6)
C86 C85 C90 C89 1.0(6)
C84 C85 C90 C89 -179.9(4)
C73 N3 C74 C83 -126.4(4)
In2 N3 C74 C83 63.3(5)
C73 N3 C74 C75 54.9(5)
In2 N3 C74 C75 -115.4(4)
C15 C14 C13 C22 0.3(6)
N2 C14 C13 C22 179.4(4)
C15 C14 C13 C12 178.7(4)
N2 C14 C13 C12 -2.2(7)
C90 C85 C86 C87 -0.2(6)
C84 C85 C86 C87 -179.3(4)
O1 C23 C24 C25 -178.6(4)
C28 C23 C24 C25 0.3(6)
O1 C23 C24 C1 1.6(7)
C28 C23 C24 C1 -179.5(4)
N1 C1 C24 C23 -5.2(7)
N1 C1 C24 C25 175.0(4)
C13 C14 C15 C16 -2.9(7)
N2 C14 C15 C16 177.9(4)
C89 C90 C91 C92 -177.9(4)
C85 C90 C91 C92 2.1(6)
C4 C3 C12 C11 -3.0(6)
N1 C3 C12 C11 171.2(4)
C4 C3 C12 C13 172.3(4)
N1 C3 C12 C13 -13.5(6)
C6 C11 C12 C3 3.2(6)
C10 C11 C12 C3 -176.6(4)
C6 C11 C12 C13 -172.2(4)
C10 C11 C12 C13 8.0(6)
C14 C13 C12 C3 71.6(6)
C22 C13 C12 C3 -110.0(5)
C14 C13 C12 C11 -113.2(5)
C22 C13 C12 C11 65.2(6)
C10 C11 C6 C5 178.9(4)
C12 C11 C6 C5 -1.0(6)
C10 C11 C6 C7 -0.2(6)
C12 C11 C6 C7 180.0(4)
C12 C3 C4 C5 0.5(7)
N1 C3 C4 C5 -173.8(4)
C23 C28 C27 C26 0.5(6)
C29 C28 C27 C26 -178.9(4)
C25 C26 C27 C28 2.1(6)
C33 C26 C27 C28 179.1(4)
C92 C93 C84 C85 3.3(6)
N4 C93 C84 C85 -171.9(4)
C92 C93 C84 C83 -170.9(4)
N4 C93 C84 C83 13.9(6)
C86 C85 C84 C93 176.3(4)
C90 C85 C84 C93 -2.8(6)
C86 C85 C84 C83 -9.4(6)
C90 C85 C84 C83 171.5(4)
C14 C13 C22 C17 2.8(6)
C12 C13 C22 C17 -175.7(4)
C14 C13 C22 C21 -176.8(5)
C12 C13 C22 C21 4.7(7)
C27 C26 C25 C24 -3.6(6)
C33 C26 C25 C24 179.5(4)
C23 C24 C25 C26 2.5(7)
C1 C24 C25 C26 -177.7(4)
C74 N3 C73 C110 -162.5(4)
In2 N3 C73 C110 8.1(6)
C98 C99 C100 C95 3.1(6)
C101 C99 C100 C95 -176.4(4)
C96 C95 C100 C99 -1.2(6)
C94 C95 C100 C99 178.7(4)
C76 C77 C82 C81 -176.6(4)
C78 C77 C82 C81 2.6(6)
C76 C77 C82 C83 2.9(6)
C78 C77 C82 C83 -177.9(4)
C98 C97 C105 C108 -2.6(5)
C96 C97 C105 C108 177.4(4)
C98 C97 C105 C106 -122.1(4)
C96 C97 C105 C106 57.9(5)
C98 C97 C105 C107 117.2(5)
C96 C97 C105 C107 -62.7(5)
C21 C22 C17 C16 176.3(5)
C13 C22 C17 C16 -3.3(7)
C21 C22 C17 C18 -3.7(7)
C13 C22 C17 C18 176.7(5)
C39 C40 C47 C71 174.4(4)
C41 C40 C47 C71 -6.5(6)
C39 C40 C47 C70 -65.3(5)
C41 C40 C47 C70 113.9(4)
C39 C40 C47 C72 55.4(5)
C41 C40 C47 C72 -125.5(4)
C96 C97 C98 C99 -2.1(6)
C105 C97 C98 C99 177.9(4)
C100 C99 C98 C97 -1.4(6)
C101 C99 C98 C97 178.1(4)
C90 C91 C92 C93 -1.6(7)
C84 C93 C92 C91 -1.1(6)
N4 C93 C92 C91 174.1(4)
C85 C86 C87 C88 -0.8(7)
C75 C74 C83 C82 0.7(6)
N3 C74 C83 C82 -177.9(4)
C75 C74 C83 C84 -178.1(4)
N3 C74 C83 C84 3.3(6)
C81 C82 C83 C74 176.5(4)
C77 C82 C83 C74 -3.0(6)
C81 C82 C83 C84 -4.7(6)
C77 C82 C83 C84 175.8(4)
C93 C84 C83 C74 -72.4(6)
C85 C84 C83 C74 113.5(5)
C93 C84 C83 C82 108.9(4)
C85 C84 C83 C82 -65.3(5)
C77 C76 C75 C74 -1.8(7)
C83 C74 C75 C76 1.7(7)
N3 C74 C75 C76 -179.6(4)
C100 C99 C101 C103 6.3(6)
C98 C99 C101 C103 -173.2(4)
C100 C99 C101 C104 -114.2(4)
C98 C99 C101 C104 66.3(5)
C100 C99 C101 C102 126.0(4)
C98 C99 C101 C102 -53.5(5)
C3 C4 C5 C6 1.9(7)
C7 C6 C5 C4 177.4(4)
C11 C6 C5 C4 -1.6(7)
C6 C11 C10 C9 -0.1(7)
C12 C11 C10 C9 179.7(5)
N3 C73 C110 C109 22.3(7)
N3 C73 C110 C111 -167.1(4)
C91 C90 C89 C88 179.1(4)
C85 C90 C89 C88 -0.8(7)
C25 C26 C33 C36 98.1(5)
C27 C26 C33 C36 -78.7(6)
C25 C26 C33 C35 -139.7(5)
C27 C26 C33 C35 43.5(6)
C25 C26 C33 C34 -21.3(6)
C27 C26 C33 C34 162.0(4)
C27 C28 C29 C30 -118.7(5)
C23 C28 C29 C30 62.0(5)
C27 C28 C29 C32 0.9(6)
C23 C28 C29 C32 -178.4(4)
C27 C28 C29 C31 119.8(4)
C23 C28 C29 C31 -59.5(5)
C37 C42 C41 C40 2.6(7)
C43 C42 C41 C40 -177.8(4)
C39 C40 C41 C42 -2.3(6)
C47 C40 C41 C42 178.6(4)
C41 C42 C43 C45 118.5(5)
C37 C42 C43 C45 -61.9(6)
C41 C42 C43 C44 -119.3(5)
C37 C42 C43 C44 60.4(6)
C41 C42 C43 C46 0.8(7)
C37 C42 C43 C46 -179.6(4)
C14 C15 C16 C17 2.4(7)
C18 C17 C16 C15 -179.3(5)
C22 C17 C16 C15 0.7(7)
C77 C82 C81 C80 -1.2(7)
C83 C82 C81 C80 179.3(4)
C76 C77 C78 C79 177.6(5)
C82 C77 C78 C79 -1.6(7)
C90 C89 C88 C87 -0.1(7)
C86 C87 C88 C89 1.0(7)
C109 C110 C111 C112 -0.4(7)
C73 C110 C111 C112 -171.2(4)
C17 C22 C21 C20 2.2(8)
C13 C22 C21 C20 -178.2(5)
In2 O3 C109 C110 -30.1(6)
In2 O3 C109 C114 153.0(4)
C73 C110 C109 O3 -11.5(7)
C111 C110 C109 O3 178.3(4)
C73 C110 C109 C114 165.4(4)
C111 C110 C109 C114 -4.8(7)
C77 C78 C79 C80 -0.8(8)
C5 C6 C7 C8 -179.1(5)
C11 C6 C7 C8 -0.1(7)
C82 C81 C80 C79 -1.2(8)
C78 C79 C80 C81 2.2(8)
C110 C111 C112 C113 3.3(7)
C110 C111 C112 C02W -176.6(5)
C11 C10 C9 C8 0.6(9)
C16 C17 C18 C19 -177.4(6)
C22 C17 C18 C19 2.6(8)
O3 C109 C114 C113 -176.4(5)
C110 C109 C114 C113 6.6(7)
O3 C109 C114 C115 3.5(8)
C110 C109 C114 C115 -173.5(5)
C109 C114 C113 C112 -3.8(8)
C115 C114 C113 C112 176.3(5)
C111 C112 C113 C114 -1.2(8)
C02W C112 C113 C114 178.7(5)
C113 C114 C115 C116 -123.8(6)
C109 C114 C115 C116 56.3(7)
C113 C114 C115 C118 113.6(6)
C109 C114 C115 C118 -66.3(7)
C113 C114 C115 C117 -4.9(9)
C109 C114 C115 C117 175.2(6)
C22 C21 C20 C19 0.4(10)
C6 C7 C8 C9 0.6(8)
C10 C9 C8 C7 -0.9(9)
C17 C18 C19 C20 0.1(10)
C21 C20 C19 C18 -1.7(11)
C111 C112 C02W C63 -7.2(16)
C113 C112 C02W C63 173.0(15)
C111 C112 C02W C50 -177.0(6)
C113 C112 C02W C50 3.1(9)
C111 C112 C02W C49 -56.0(9)
C113 C112 C02W C49 124.1(8)
C111 C112 C02W C51 58.1(8)
C113 C112 C02W C51 -121.8(7)
C111 C112 C02W C65 -129.4(13)
C113 C112 C02W C65 50.7(14)
C111 C112 C02W C64 120.3(12)
C113 C112 C02W C64 -59.6(13)
